data_7008472
loop_
_publ_author_name
'McIntosh, Ruaraidh'
'Ellis, David'
'Gil-Lostes, Javier'
'Dalby, Kelly J.'
'Rosair, Georgina M.'
'Welch, Alan J.'

_publ_section_title
;
 The synthesis and characterisation of 4,1,2-MC2B10 metallacarboranes.
;
_journal_issue 10
_journal_name_full 'Dalton transactions (Cambridge, England : 2003)'
_journal_page_first 1842
_journal_page_last 1846
_journal_paper_doi 10.1039/b503214h
_journal_year 2005
_chemical_formula_moiety 'C10 H21 B10 Co'
_chemical_formula_sum 'C10 H21 B10 Co'
_chemical_formula_weight 308.30
_chemical_name_systematic
;
?
;
_space_group_IT_number 2
_symmetry_cell_setting triclinic
_symmetry_space_group_name_Hall '-P 1'
_symmetry_space_group_name_H-M 'P -1'
_atom_sites_solution_hydrogens geom
_atom_sites_solution_primary direct
_atom_sites_solution_secondary difmap
_audit_creation_method SHELXL-97
_cell_angle_alpha 87.336(14)
_cell_angle_beta 87.729(16)
_cell_angle_gamma 67.391(14)
_cell_formula_units_Z 2
_cell_length_a 7.1253(19)
_cell_length_b 8.692(2)
_cell_length_c 12.824(4)
_cell_measurement_reflns_used 4942
_cell_measurement_temperature 100(2)
_cell_measurement_theta_max 33.01
_cell_measurement_theta_min 3.04
_cell_volume 732.2(4)
_computing_cell_refinement 'Bruker SMART'
_computing_data_collection 'Bruker SMART'
_computing_data_reduction 'Bruker SAINT'
_computing_molecular_graphics 'Bruker SHELXTL'
_computing_publication_material 'Bruker SHELXTL'
_computing_structure_refinement 'SHELXL-97 (Sheldrick, 1997)'
_computing_structure_solution 'SHELXS-97 (Sheldrick, 1990)'
_diffrn_ambient_temperature 100(2)
_diffrn_measured_fraction_theta_full 0.998
_diffrn_measured_fraction_theta_max 0.932
_diffrn_measurement_device_type 'CCD area detector'
_diffrn_measurement_method 'phi and omega scans'
_diffrn_radiation_monochromator graphite
_diffrn_radiation_source 'fine-focus sealed tube'
_diffrn_radiation_type MoK\a
_diffrn_radiation_wavelength 0.71073
_diffrn_reflns_av_R_equivalents 0.1046
_diffrn_reflns_av_sigmaI/netI 0.0802
_diffrn_reflns_limit_h_max 11
_diffrn_reflns_limit_h_min -12
_diffrn_reflns_limit_k_max 14
_diffrn_reflns_limit_k_min -14
_diffrn_reflns_limit_l_max 20
_diffrn_reflns_limit_l_min -21
_diffrn_reflns_number 34458
_diffrn_reflns_theta_full 25.00
_diffrn_reflns_theta_max 37.65
_diffrn_reflns_theta_min 3.04
_diffrn_standards_decay_% 0
_diffrn_standards_interval_count 0
_diffrn_standards_interval_time 0
_diffrn_standards_number 0
_exptl_absorpt_coefficient_mu 1.148
_exptl_absorpt_correction_T_max 0.9555
_exptl_absorpt_correction_T_min 0.6441
_exptl_absorpt_correction_type multi-scan
_exptl_absorpt_process_details 'Bruker SADABS'
_exptl_crystal_colour orange
_exptl_crystal_density_diffrn 1.398
_exptl_crystal_density_method 'not measured'
_exptl_crystal_description plate
_exptl_crystal_F_000 316
_exptl_crystal_size_max 0.42
_exptl_crystal_size_mid 0.32
_exptl_crystal_size_min 0.04
_refine_diff_density_max 1.313
_refine_diff_density_min -1.684
_refine_diff_density_rms 0.121
_refine_ls_extinction_method none
_refine_ls_goodness_of_fit_ref 0.946
_refine_ls_hydrogen_treatment mixed
_refine_ls_matrix_type full
_refine_ls_number_parameters 220
_refine_ls_number_reflns 7250
_refine_ls_number_restraints 8
_refine_ls_restrained_S_all 0.946
_refine_ls_R_factor_all 0.0562
_refine_ls_R_factor_gt 0.0352
_refine_ls_shift/su_max 0.000
_refine_ls_shift/su_mean 0.000
_refine_ls_structure_factor_coef Fsqd
_refine_ls_weighting_details 'calc w=1/[\s^2^(Fo^2^)+(0.0519P)^2^+0.1876P] where P=(Fo^2^+2Fc^2^)/3'
_refine_ls_weighting_scheme calc
_refine_ls_wR_factor_gt 0.0902
_refine_ls_wR_factor_ref 0.1025
_reflns_number_gt 5324
_reflns_number_total 7250
_reflns_threshold_expression >2sigma(I)
_cod_data_source_file b503214h.txt
_cod_data_source_block 1
_cod_depositor_comments
;
The following automatic conversions were performed:
'_symmetry_cell_setting' value 'Triclinic' changed to 'triclinic'
according to '/home/saulius/struct/CIF-dictionaries/cif_core.dic'
dictionary named 'cif_core.dic' version 2.4.1 from 2010-06-29.

Automatic conversion script
Id: cif_fix_enum 1527 2010-12-29 10:47:43Z saulius 
;
_cod_original_cell_volume 732.2(3)
_cod_original_sg_symbol_H-M P-1
_cod_database_code 7008472

loop_
_symmetry_equiv_pos_as_xyz
'x, y, z'
'-x, -y, -z'

loop_
_atom_site_label
_atom_site_type_symbol
_atom_site_fract_x
_atom_site_fract_y
_atom_site_fract_z
_atom_site_U_iso_or_equiv
_atom_site_adp_type
_atom_site_occupancy
_atom_site_symmetry_multiplicity
_atom_site_calc_flag
_atom_site_refinement_flags
_atom_site_disorder_assembly
_atom_site_disorder_group
Co4 Co 0.13454(2) 0.18586(2) 0.192499(13) 0.01219(5) Uani 1 1 d . . .
C1 C 0.34464(18) 0.13176(16) 0.30723(10) 0.0137(2) Uani 1 1 d . . .
C2 C 0.15593(18) 0.12716(16) 0.34912(9) 0.0136(2) Uani 1 1 d . . .
B3 B 0.4632(2) 0.04314(19) 0.20353(11) 0.0144(2) Uani 1 1 d D . .
H3C H 0.578(2) 0.092(2) 0.1737(14) 0.017 Uiso 1 1 d D . .
B5 B 0.5005(2) -0.0897(2) 0.32204(12) 0.0166(3) Uani 1 1 d D . .
H5C H 0.617(3) -0.104(3) 0.3791(13) 0.020 Uiso 1 1 d D . .
B6 B 0.0267(2) 0.03172(19) 0.30198(11) 0.0142(2) Uani 1 1 d D . .
H6C H -0.131(2) 0.079(2) 0.3362(14) 0.017 Uiso 1 1 d D . .
B7 B 0.3266(2) -0.03971(19) 0.11708(11) 0.0155(2) Uani 1 1 d D . .
H7C H 0.353(3) -0.027(2) 0.0340(11) 0.019 Uiso 1 1 d D . .
B8 B 0.5294(2) -0.17180(19) 0.19522(12) 0.0164(3) Uani 1 1 d D . .
H8C H 0.680(2) -0.241(2) 0.1605(14) 0.020 Uiso 1 1 d D . .
B9 B 0.2456(2) -0.0957(2) 0.37945(12) 0.0159(3) Uani 1 1 d D . .
H9C H 0.228(3) -0.115(3) 0.4628(11) 0.019 Uiso 1 1 d D . .
B10 B 0.0943(2) -0.0449(2) 0.17027(11) 0.0158(2) Uani 1 1 d D . .
H10C H -0.038(2) -0.030(3) 0.1234(14) 0.019 Uiso 1 1 d D . .
B11 B 0.4149(2) -0.24916(19) 0.30061(12) 0.0174(3) Uani 1 1 d D . .
H11C H 0.499(3) -0.369(2) 0.3399(14) 0.021 Uiso 1 1 d D . .
B12 B 0.1479(2) -0.18288(19) 0.28138(12) 0.0166(3) Uani 1 1 d . . .
H12C H 0.054(3) -0.261(3) 0.3009(15) 0.020 Uiso 1 1 d . . .
B13 B 0.3193(2) -0.2274(2) 0.17237(12) 0.0176(3) Uani 1 1 d . . .
H13C H 0.343(3) -0.337(3) 0.1210(15) 0.021 Uiso 1 1 d . . .
C3 C 0.0776(2) 0.25006(18) 0.43621(10) 0.0169(2) Uani 1 1 d . . .
H3A H 0.0993 0.1907 0.5052 0.020 Uiso 1 1 calc R . .
H3B H -0.0694 0.3174 0.4289 0.020 Uiso 1 1 calc R . .
C4 C 0.2012(2) 0.36206(18) 0.42478(11) 0.0188(2) Uani 1 1 d . . .
H4A H 0.1249 0.4666 0.3850 0.023 Uiso 1 1 calc R . .
H4B H 0.2324 0.3904 0.4942 0.023 Uiso 1 1 calc R . .
C5 C 0.3977(2) 0.25817(18) 0.36532(11) 0.0183(2) Uani 1 1 d . . .
H5A H 0.4404 0.3299 0.3157 0.022 Uiso 1 1 calc R . .
H5B H 0.5090 0.2010 0.4144 0.022 Uiso 1 1 calc R . .
C41 C 0.1593(2) 0.33939(19) 0.07168(11) 0.0213(3) Uani 1 1 d . . .
H41 H 0.2783 0.3213 0.0297 0.026 Uiso 1 1 calc R . .
C42 C 0.0057(3) 0.2777(2) 0.05299(12) 0.0250(3) Uani 1 1 d . . .
H42 H 0.0034 0.2119 -0.0037 0.030 Uiso 1 1 calc R . .
C43 C -0.1438(2) 0.3323(2) 0.13460(13) 0.0258(3) Uani 1 1 d . . .
H43 H -0.2635 0.3090 0.1423 0.031 Uiso 1 1 calc R . .
C44 C -0.0826(2) 0.42742(18) 0.20217(12) 0.0223(3) Uani 1 1 d . . .
H44 H -0.1546 0.4794 0.2632 0.027 Uiso 1 1 calc R . .
C45 C 0.1043(2) 0.43222(17) 0.16353(11) 0.0195(2) Uani 1 1 d . . .
H45 H 0.1793 0.4878 0.1939 0.023 Uiso 1 1 calc R . .

loop_
_atom_site_aniso_label
_atom_site_aniso_U_11
_atom_site_aniso_U_22
_atom_site_aniso_U_33
_atom_site_aniso_U_23
_atom_site_aniso_U_13
_atom_site_aniso_U_12
Co4 0.01107(8) 0.01071(8) 0.01311(8) -0.00001(5) -0.00053(5) -0.00233(6)
C1 0.0125(5) 0.0122(5) 0.0156(5) -0.0013(4) -0.0006(4) -0.0036(4)
C2 0.0125(5) 0.0138(5) 0.0130(5) -0.0012(4) 0.0006(4) -0.0034(4)
B3 0.0118(5) 0.0136(6) 0.0164(6) -0.0011(5) 0.0013(4) -0.0034(5)
B5 0.0125(5) 0.0153(6) 0.0191(6) 0.0021(5) -0.0012(5) -0.0025(5)
B6 0.0121(5) 0.0136(6) 0.0164(6) -0.0013(5) 0.0014(4) -0.0044(5)
B7 0.0160(6) 0.0141(6) 0.0154(6) -0.0025(5) 0.0028(5) -0.0048(5)
B8 0.0137(5) 0.0124(6) 0.0207(6) -0.0014(5) 0.0030(5) -0.0024(5)
B9 0.0157(6) 0.0152(6) 0.0158(6) 0.0015(5) 0.0010(5) -0.0051(5)
B10 0.0151(6) 0.0160(6) 0.0160(6) -0.0021(5) 0.0004(5) -0.0055(5)
B11 0.0160(6) 0.0120(6) 0.0212(7) 0.0012(5) 0.0015(5) -0.0024(5)
B12 0.0169(6) 0.0139(6) 0.0192(6) -0.0007(5) 0.0022(5) -0.0066(5)
B13 0.0183(6) 0.0135(6) 0.0197(6) -0.0026(5) 0.0034(5) -0.0049(5)
C3 0.0183(5) 0.0175(6) 0.0152(5) -0.0043(4) 0.0029(4) -0.0071(5)
C4 0.0215(6) 0.0176(6) 0.0181(6) -0.0050(5) 0.0013(5) -0.0082(5)
C5 0.0178(5) 0.0199(6) 0.0197(6) -0.0054(5) 0.0002(4) -0.0095(5)
C41 0.0262(6) 0.0161(6) 0.0176(6) 0.0041(5) 0.0005(5) -0.0043(5)
C42 0.0328(7) 0.0189(7) 0.0202(6) 0.0026(5) -0.0114(5) -0.0058(6)
C43 0.0171(6) 0.0213(7) 0.0349(8) 0.0083(6) -0.0098(5) -0.0031(5)
C44 0.0203(6) 0.0140(6) 0.0237(7) 0.0019(5) 0.0017(5) 0.0028(5)
C45 0.0266(6) 0.0107(5) 0.0207(6) 0.0021(4) -0.0024(5) -0.0066(5)

loop_
_atom_type_symbol
_atom_type_description
_atom_type_scat_dispersion_real
_atom_type_scat_dispersion_imag
_atom_type_scat_source
C C 0.0033 0.0016 'International Tables Vol C Tables 4.2.6.8 and 6.1.1.4'
H H 0.0000 0.0000 'International Tables Vol C Tables 4.2.6.8 and 6.1.1.4'
B B 0.0013 0.0007 'International Tables Vol C Tables 4.2.6.8 and 6.1.1.4'
Co Co 0.3494 0.9721 'International Tables Vol C Tables 4.2.6.8 and 6.1.1.4'

loop_
_geom_angle_atom_site_label_1
_geom_angle_atom_site_label_2
_geom_angle_atom_site_label_3
_geom_angle
_geom_angle_site_symmetry_1
_geom_angle_site_symmetry_3
_geom_angle_publ_flag
C42 Co4 C41 40.92(7) . . ?
C42 Co4 C2 159.22(6) . . ?
C41 Co4 C2 148.22(6) . . ?
C42 Co4 C43 40.86(7) . . ?
C41 Co4 C43 68.32(7) . . ?
C2 Co4 C43 118.59(6) . . ?
C42 Co4 C1 156.92(6) . . ?
C41 Co4 C1 116.41(6) . . ?
C2 Co4 C1 41.25(5) . . ?
C43 Co4 C1 149.81(6) . . ?
C42 Co4 C44 67.81(7) . . ?
C41 Co4 C44 67.36(6) . . ?
C2 Co4 C44 97.57(6) . . ?
C43 Co4 C44 40.04(7) . . ?
C1 Co4 C44 111.69(6) . . ?
C42 Co4 C45 67.97(6) . . ?
C41 Co4 C45 40.04(6) . . ?
C2 Co4 C45 110.79(6) . . ?
C43 Co4 C45 67.56(7) . . ?
C1 Co4 C45 96.51(6) . . ?
C44 Co4 C45 39.79(6) . . ?
C42 Co4 B7 88.87(6) . . ?
C41 Co4 B7 94.12(6) . . ?
C2 Co4 B7 105.41(6) . . ?
C43 Co4 B7 121.06(7) . . ?
C1 Co4 B7 88.95(6) . . ?
C44 Co4 B7 156.61(6) . . ?
C45 Co4 B7 130.43(6) . . ?
C42 Co4 B10 90.28(6) . . ?
C41 Co4 B10 123.24(6) . . ?
C2 Co4 B10 88.18(6) . . ?
C43 Co4 B10 93.89(7) . . ?
C1 Co4 B10 105.33(6) . . ?
C44 Co4 B10 129.49(6) . . ?
C45 Co4 B10 157.95(6) . . ?
B7 Co4 B10 48.65(6) . . ?
C42 Co4 B3 121.09(6) . . ?
C41 Co4 B3 94.96(6) . . ?
C2 Co4 B3 79.61(5) . . ?
C43 Co4 B3 161.61(6) . . ?
C1 Co4 B3 44.32(5) . . ?
C44 Co4 B3 141.46(6) . . ?
C45 Co4 B3 104.97(6) . . ?
B7 Co4 B3 50.06(6) . . ?
B10 Co4 B3 89.01(6) . . ?
C42 Co4 B6 123.44(7) . . ?
C41 Co4 B6 163.93(6) . . ?
C2 Co4 B6 44.12(5) . . ?
C43 Co4 B6 96.80(6) . . ?
C1 Co4 B6 79.45(6) . . ?
C44 Co4 B6 105.56(6) . . ?
C45 Co4 B6 141.04(6) . . ?
B7 Co4 B6 88.45(6) . . ?
B10 Co4 B6 49.21(6) . . ?
B3 Co4 B6 98.81(6) . . ?
C2 C1 C5 109.43(11) . . ?
C2 C1 B3 126.01(11) . . ?
C5 C1 B3 123.80(11) . . ?
C2 C1 B5 98.14(10) . . ?
C5 C1 B5 119.96(11) . . ?
B3 C1 B5 64.17(9) . . ?
C2 C1 Co4 69.29(7) . . ?
C5 C1 Co4 125.99(9) . . ?
B3 C1 Co4 72.70(7) . . ?
B5 C1 Co4 113.37(8) . . ?
C1 C2 C3 109.13(11) . . ?
C1 C2 B6 126.65(11) . . ?
C3 C2 B6 123.58(10) . . ?
C1 C2 B9 97.95(10) . . ?
C3 C2 B9 119.87(10) . . ?
B6 C2 B9 64.12(9) . . ?
C1 C2 Co4 69.46(7) . . ?
C3 C2 Co4 125.90(10) . . ?
B6 C2 Co4 73.39(7) . . ?
B9 C2 Co4 113.61(8) . . ?
C1 B3 B8 118.09(11) . . ?
C1 B3 B5 63.60(9) . . ?
B8 B3 B5 59.57(9) . . ?
C1 B3 B7 117.33(10) . . ?
B8 B3 B7 59.09(9) . . ?
B5 B3 B7 104.00(10) . . ?
C1 B3 Co4 62.98(7) . . ?
B8 B3 Co4 112.77(9) . . ?
B5 B3 Co4 106.65(8) . . ?
B7 B3 Co4 63.94(6) . . ?
C1 B3 H3C 113.1(10) . . ?
B8 B3 H3C 116.4(10) . . ?
B5 B3 H3C 122.2(10) . . ?
B7 B3 H3C 122.5(10) . . ?
Co4 B3 H3C 122.9(10) . . ?
B11 B5 B8 60.83(9) . . ?
B11 B5 C1 124.22(10) . . ?
B8 B5 C1 106.24(10) . . ?
B11 B5 B3 108.69(11) . . ?
B8 B5 B3 57.99(8) . . ?
C1 B5 B3 52.24(7) . . ?
B11 B5 B9 55.94(8) . . ?
B8 B5 B9 105.66(10) . . ?
C1 B5 B9 81.87(8) . . ?
B3 B5 B9 112.27(10) . . ?
B11 B5 H5C 122.3(11) . . ?
B8 B5 H5C 129.2(10) . . ?
C1 B5 H5C 107.5(11) . . ?
B3 B5 H5C 123.3(10) . . ?
B9 B5 H5C 115.8(10) . . ?
C2 B6 B12 118.53(11) . . ?
C2 B6 B10 117.36(10) . . ?
B12 B6 B10 59.39(8) . . ?
C2 B6 B9 63.62(9) . . ?
B12 B6 B9 59.88(9) . . ?
B10 B6 B9 104.30(10) . . ?
C2 B6 Co4 62.48(7) . . ?
B12 B6 Co4 113.06(8) . . ?
B10 B6 Co4 64.09(7) . . ?
B9 B6 Co4 106.19(8) . . ?
C2 B6 H6C 110.3(10) . . ?
B12 B6 H6C 118.3(10) . . ?
B10 B6 H6C 124.6(10) . . ?
B9 B6 H6C 121.6(10) . . ?
Co4 B6 H6C 122.0(10) . . ?
B13 B7 B8 60.35(9) . . ?
B13 B7 B10 59.84(9) . . ?
B8 B7 B10 108.78(11) . . ?
B13 B7 B3 109.74(11) . . ?
B8 B7 B3 57.85(9) . . ?
B10 B7 B3 115.03(10) . . ?
B13 B7 Co4 116.00(9) . . ?
B8 B7 Co4 113.49(9) . . ?
B10 B7 Co4 65.86(7) . . ?
B3 B7 Co4 66.00(7) . . ?
B13 B7 H7C 120.7(11) . . ?
B8 B7 H7C 119.4(10) . . ?
B10 B7 H7C 122.4(10) . . ?
B3 B7 H7C 116.5(10) . . ?
Co4 B7 H7C 115.6(10) . . ?
B3 B8 B7 63.07(9) . . ?
B3 B8 B5 62.44(9) . . ?
B7 B8 B5 109.09(10) . . ?
B3 B8 B13 113.57(10) . . ?
B7 B8 B13 59.66(9) . . ?
B5 B8 B13 108.92(10) . . ?
B3 B8 B11 110.71(10) . . ?
B7 B8 B11 106.03(10) . . ?
B5 B8 B11 58.83(9) . . ?
B13 B8 B11 59.84(9) . . ?
B3 B8 H8C 115.7(11) . . ?
B7 B8 H8C 121.0(10) . . ?
B5 B8 H8C 121.6(10) . . ?
B13 B8 H8C 120.9(11) . . ?
B11 B8 H8C 124.5(10) . . ?
B11 B9 B12 60.70(9) . . ?
B11 B9 C2 124.40(10) . . ?
B12 B9 C2 106.47(10) . . ?
B11 B9 B6 108.58(11) . . ?
B12 B9 B6 58.09(8) . . ?
C2 B9 B6 52.26(8) . . ?
B11 B9 B5 56.22(8) . . ?
B12 B9 B5 106.09(10) . . ?
C2 B9 B5 82.04(9) . . ?
B6 B9 B5 112.55(10) . . ?
B11 B9 H9C 123.0(10) . . ?
B12 B9 H9C 124.6(11) . . ?
C2 B9 H9C 108.7(11) . . ?
B6 B9 H9C 120.3(10) . . ?
B5 B9 H9C 120.0(10) . . ?
B13 B10 B12 60.08(9) . . ?
B13 B10 B7 59.69(9) . . ?
B12 B10 B7 108.95(10) . . ?
B13 B10 B6 109.87(10) . . ?
B12 B10 B6 58.44(8) . . ?
B7 B10 B6 115.52(11) . . ?
B13 B10 Co4 115.57(9) . . ?
B12 B10 Co4 114.45(9) . . ?
B7 B10 Co4 65.49(7) . . ?
B6 B10 Co4 66.70(7) . . ?
B13 B10 H10C 123.5(11) . . ?
B12 B10 H10C 118.7(10) . . ?
B7 B10 H10C 124.1(10) . . ?
B6 B10 H10C 113.5(10) . . ?
Co4 B10 H10C 113.9(11) . . ?
B9 B11 B5 67.84(9) . . ?
B9 B11 B13 110.11(11) . . ?
B5 B11 B13 110.18(11) . . ?
B9 B11 B12 60.86(9) . . ?
B5 B11 B12 115.42(11) . . ?
B13 B11 B12 59.67(9) . . ?
B9 B11 B8 114.68(11) . . ?
B5 B11 B8 60.34(9) . . ?
B13 B11 B8 59.85(9) . . ?
B12 B11 B8 110.01(11) . . ?
B9 B11 H11C 115.8(10) . . ?
B5 B11 H11C 115.7(11) . . ?
B13 B11 H11C 123.9(11) . . ?
B12 B11 H11C 120.4(10) . . ?
B8 B11 H11C 120.8(10) . . ?
B6 B12 B13 112.81(11) . . ?
B6 B12 B10 62.17(9) . . ?
B13 B12 B10 59.85(9) . . ?
B6 B12 B11 109.98(11) . . ?
B13 B12 B11 59.95(9) . . ?
B10 B12 B11 105.87(10) . . ?
B6 B12 B9 62.04(9) . . ?
B13 B12 B9 108.35(11) . . ?
B10 B12 B9 107.95(11) . . ?
B11 B12 B9 58.44(9) . . ?
B6 B12 H12C 116.2(10) . . ?
B13 B12 H12C 120.8(10) . . ?
B10 B12 H12C 120.8(10) . . ?
B11 B12 H12C 125.1(10) . . ?
B9 B12 H12C 122.7(10) . . ?
B7 B13 B10 60.47(9) . . ?
B7 B13 B12 109.57(11) . . ?
B10 B13 B12 60.07(9) . . ?
B7 B13 B11 106.64(11) . . ?
B10 B13 B11 106.37(11) . . ?
B12 B13 B11 60.38(9) . . ?
B7 B13 B8 59.99(9) . . ?
B10 B13 B8 108.99(11) . . ?
B12 B13 B8 110.97(11) . . ?
B11 B13 B8 60.31(9) . . ?
B7 B13 H13C 120.2(10) . . ?
B10 B13 H13C 122.3(10) . . ?
B12 B13 H13C 121.6(10) . . ?
B11 B13 H13C 123.9(10) . . ?
B8 B13 H13C 119.1(10) . . ?
C2 C3 C4 105.43(10) . . ?
C2 C3 H3A 110.7 . . ?
C4 C3 H3A 110.7 . . ?
C2 C3 H3B 110.7 . . ?
C4 C3 H3B 110.7 . . ?
H3A C3 H3B 108.8 . . ?
C5 C4 C3 105.17(11) . . ?
C5 C4 H4A 110.7 . . ?
C3 C4 H4A 110.7 . . ?
C5 C4 H4B 110.7 . . ?
C3 C4 H4B 110.7 . . ?
H4A C4 H4B 108.8 . . ?
C1 C5 C4 105.13(11) . . ?
C1 C5 H5A 110.7 . . ?
C4 C5 H5A 110.7 . . ?
C1 C5 H5B 110.7 . . ?
C4 C5 H5B 110.7 . . ?
H5A C5 H5B 108.8 . . ?
C45 C41 C42 108.24(13) . . ?
C45 C41 Co4 71.52(8) . . ?
C42 C41 Co4 68.93(9) . . ?
C45 C41 H41 125.9 . . ?
C42 C41 H41 125.9 . . ?
Co4 C41 H41 125.2 . . ?
C43 C42 C41 107.65(14) . . ?
C43 C42 Co4 70.30(9) . . ?
C41 C42 Co4 70.15(8) . . ?
C43 C42 H42 126.2 . . ?
C41 C42 H42 126.2 . . ?
Co4 C42 H42 125.0 . . ?
C44 C43 C42 107.84(14) . . ?
C44 C43 Co4 71.23(8) . . ?
C42 C43 Co4 68.84(8) . . ?
C44 C43 H43 126.1 . . ?
C42 C43 H43 126.1 . . ?
Co4 C43 H43 125.4 . . ?
C43 C44 C45 108.51(13) . . ?
C43 C44 Co4 68.73(8) . . ?
C45 C44 Co4 70.28(8) . . ?
C43 C44 H44 125.7 . . ?
C45 C44 H44 125.7 . . ?
Co4 C44 H44 126.8 . . ?
C41 C45 C44 107.76(14) . . ?
C41 C45 Co4 68.43(8) . . ?
C44 C45 Co4 69.93(8) . . ?
C41 C45 H45 126.1 . . ?
C44 C45 H45 126.1 . . ?
Co4 C45 H45 127.1 . . ?

loop_
_geom_bond_atom_site_label_1
_geom_bond_atom_site_label_2
_geom_bond_distance
_geom_bond_site_symmetry_2
_geom_bond_publ_flag
Co4 C42 2.0284(15) . ?
Co4 C41 2.0445(15) . ?
Co4 C2 2.0461(13) . ?
Co4 C43 2.0478(15) . ?
Co4 C1 2.0484(13) . ?
Co4 C44 2.0806(15) . ?
Co4 C45 2.0851(15) . ?
Co4 B7 2.1588(16) . ?
Co4 B10 2.1651(17) . ?
Co4 B3 2.1954(15) . ?
Co4 B6 2.2109(15) . ?
C1 C2 1.4423(17) . ?
C1 C5 1.5240(19) . ?
C1 B3 1.6066(19) . ?
C1 B5 1.820(2) . ?
C2 C3 1.5176(18) . ?
C2 B6 1.606(2) . ?
C2 B9 1.820(2) . ?
B3 B8 1.750(2) . ?
B3 B5 1.829(2) . ?
B3 B7 1.842(2) . ?
B3 H3C 1.111(14) . ?
B5 B11 1.752(2) . ?
B5 B8 1.779(2) . ?
B5 B9 1.952(2) . ?
B5 H5C 1.095(14) . ?
B6 B12 1.756(2) . ?
B6 B10 1.823(2) . ?
B6 B9 1.827(2) . ?
B6 H6C 1.116(13) . ?
B7 B13 1.767(2) . ?
B7 B8 1.773(2) . ?
B7 B10 1.781(2) . ?
B7 H7C 1.082(14) . ?
B8 B13 1.779(2) . ?
B8 B11 1.787(2) . ?
B8 H8C 1.098(14) . ?
B9 B11 1.746(2) . ?
B9 B12 1.789(2) . ?
B9 H9C 1.084(14) . ?
B10 B13 1.770(2) . ?
B10 B12 1.774(2) . ?
B10 H10C 1.103(14) . ?
B11 B13 1.779(2) . ?
B11 B12 1.787(2) . ?
B11 H11C 1.093(14) . ?
B12 B13 1.774(2) . ?
B12 H12C 1.14(2) . ?
B13 H13C 1.14(2) . ?
C3 C4 1.543(2) . ?
C3 H3A 0.9900 . ?
C3 H3B 0.9900 . ?
C4 C5 1.5374(19) . ?
C4 H4A 0.9900 . ?
C4 H4B 0.9900 . ?
C5 H5A 0.9900 . ?
C5 H5B 0.9900 . ?
C41 C45 1.414(2) . ?
C41 C42 1.424(2) . ?
C41 H41 0.9500 . ?
C42 C43 1.423(2) . ?
C42 H42 0.9500 . ?
C43 C44 1.414(2) . ?
C43 H43 0.9500 . ?
C44 C45 1.418(2) . ?
C44 H44 0.9500 . ?
C45 H45 0.9500 . ?

loop_
_geom_torsion_atom_site_label_1
_geom_torsion_atom_site_label_2
_geom_torsion_atom_site_label_3
_geom_torsion_atom_site_label_4
_geom_torsion
_geom_torsion_site_symmetry_1
_geom_torsion_site_symmetry_2
_geom_torsion_site_symmetry_3
_geom_torsion_site_symmetry_4
_geom_torsion_publ_flag
C42 Co4 C1 C2 160.26(14) . . . . ?
C41 Co4 C1 C2 150.83(8) . . . . ?
C43 Co4 C1 C2 58.91(14) . . . . ?
C44 Co4 C1 C2 76.20(9) . . . . ?
C45 Co4 C1 C2 114.31(8) . . . . ?
B7 Co4 C1 C2 -115.09(8) . . . . ?
B10 Co4 C1 C2 -68.74(8) . . . . ?
B3 Co4 C1 C2 -140.90(11) . . . . ?
B6 Co4 C1 C2 -26.48(8) . . . . ?
C42 Co4 C1 C5 60.76(19) . . . . ?
C41 Co4 C1 C5 51.33(12) . . . . ?
C2 Co4 C1 C5 -99.50(13) . . . . ?
C43 Co4 C1 C5 -40.59(18) . . . . ?
C44 Co4 C1 C5 -23.30(12) . . . . ?
C45 Co4 C1 C5 14.81(11) . . . . ?
B7 Co4 C1 C5 145.40(11) . . . . ?
B10 Co4 C1 C5 -168.25(10) . . . . ?
B3 Co4 C1 C5 119.60(14) . . . . ?
B6 Co4 C1 C5 -125.98(11) . . . . ?
C42 Co4 C1 B3 -58.84(17) . . . . ?
C41 Co4 C1 B3 -68.26(9) . . . . ?
C2 Co4 C1 B3 140.90(11) . . . . ?
C43 Co4 C1 B3 -160.19(11) . . . . ?
C44 Co4 C1 B3 -142.89(8) . . . . ?
C45 Co4 C1 B3 -104.79(8) . . . . ?
B7 Co4 C1 B3 25.81(8) . . . . ?
B10 Co4 C1 B3 72.16(8) . . . . ?
B6 Co4 C1 B3 114.42(8) . . . . ?
C42 Co4 C1 B5 -109.66(16) . . . . ?
C41 Co4 C1 B5 -119.08(9) . . . . ?
C2 Co4 C1 B5 90.08(11) . . . . ?
C43 Co4 C1 B5 148.99(11) . . . . ?
C44 Co4 C1 B5 166.29(8) . . . . ?
C45 Co4 C1 B5 -155.60(8) . . . . ?
B7 Co4 C1 B5 -25.01(9) . . . . ?
B10 Co4 C1 B5 21.34(9) . . . . ?
B3 Co4 C1 B5 -50.82(9) . . . . ?
B6 Co4 C1 B5 63.61(9) . . . . ?
C5 C1 C2 C3 -0.01(15) . . . . ?
B3 C1 C2 C3 -170.30(12) . . . . ?
B5 C1 C2 C3 125.82(11) . . . . ?
Co4 C1 C2 C3 -122.20(10) . . . . ?
C5 C1 C2 B6 170.95(12) . . . . ?
B3 C1 C2 B6 0.7(2) . . . . ?
B5 C1 C2 B6 -63.22(15) . . . . ?
Co4 C1 C2 B6 48.76(12) . . . . ?
C5 C1 C2 B9 -125.50(11) . . . . ?
B3 C1 C2 B9 64.21(14) . . . . ?
B5 C1 C2 B9 0.33(10) . . . . ?
Co4 C1 C2 B9 112.31(8) . . . . ?
C5 C1 C2 Co4 122.19(10) . . . . ?
B3 C1 C2 Co4 -48.10(12) . . . . ?
B5 C1 C2 Co4 -111.98(8) . . . . ?
C42 Co4 C2 C1 -158.08(16) . . . . ?
C41 Co4 C2 C1 -55.98(13) . . . . ?
C43 Co4 C2 C1 -150.63(8) . . . . ?
C44 Co4 C2 C1 -114.45(9) . . . . ?
C45 Co4 C2 C1 -75.58(9) . . . . ?
B7 Co4 C2 C1 69.92(9) . . . . ?
B10 Co4 C2 C1 115.94(8) . . . . ?
B3 Co4 C2 C1 26.61(8) . . . . ?
B6 Co4 C2 C1 140.98(11) . . . . ?
C42 Co4 C2 C3 -58.8(2) . . . . ?
C41 Co4 C2 C3 43.27(16) . . . . ?
C43 Co4 C2 C3 -51.38(13) . . . . ?
C1 Co4 C2 C3 99.25(13) . . . . ?
C44 Co4 C2 C3 -15.20(12) . . . . ?
C45 Co4 C2 C3 23.66(12) . . . . ?
B7 Co4 C2 C3 169.17(10) . . . . ?
B10 Co4 C2 C3 -144.81(11) . . . . ?
B3 Co4 C2 C3 125.86(12) . . . . ?
B6 Co4 C2 C3 -119.77(13) . . . . ?
C42 Co4 C2 B6 60.94(19) . . . . ?
C41 Co4 C2 B6 163.04(10) . . . . ?
C43 Co4 C2 B6 68.39(9) . . . . ?
C1 Co4 C2 B6 -140.98(11) . . . . ?
C44 Co4 C2 B6 104.57(8) . . . . ?
C45 Co4 C2 B6 143.44(7) . . . . ?
B7 Co4 C2 B6 -71.06(8) . . . . ?
B10 Co4 C2 B6 -25.04(7) . . . . ?
B3 Co4 C2 B6 -114.37(8) . . . . ?
C42 Co4 C2 B9 112.06(17) . . . . ?
C41 Co4 C2 B9 -145.83(10) . . . . ?
C43 Co4 C2 B9 119.52(9) . . . . ?
C1 Co4 C2 B9 -89.85(10) . . . . ?
C44 Co4 C2 B9 155.70(9) . . . . ?
C45 Co4 C2 B9 -165.43(8) . . . . ?
B7 Co4 C2 B9 -19.93(9) . . . . ?
B10 Co4 C2 B9 26.09(9) . . . . ?
B3 Co4 C2 B9 -63.24(9) . . . . ?
B6 Co4 C2 B9 51.13(9) . . . . ?
C2 C1 B3 B8 -55.91(17) . . . . ?
C5 C1 B3 B8 135.12(13) . . . . ?
B5 C1 B3 B8 25.03(11) . . . . ?
Co4 C1 B3 B8 -102.73(11) . . . . ?
C2 C1 B3 B5 -80.94(14) . . . . ?
C5 C1 B3 B5 110.09(14) . . . . ?
Co4 C1 B3 B5 -127.76(8) . . . . ?
C2 C1 B3 B7 11.78(19) . . . . ?
C5 C1 B3 B7 -157.19(12) . . . . ?
B5 C1 B3 B7 92.72(12) . . . . ?
Co4 C1 B3 B7 -35.04(10) . . . . ?
C2 C1 B3 Co4 46.82(11) . . . . ?
C5 C1 B3 Co4 -122.15(13) . . . . ?
B5 C1 B3 Co4 127.76(8) . . . . ?
C42 Co4 B3 C1 156.94(8) . . . . ?
C41 Co4 B3 C1 123.38(8) . . . . ?
C2 Co4 B3 C1 -25.01(7) . . . . ?
C43 Co4 B3 C1 147.29(19) . . . . ?
C44 Co4 B3 C1 64.12(11) . . . . ?
C45 Co4 B3 C1 83.93(8) . . . . ?
B7 Co4 B3 C1 -145.41(10) . . . . ?
B10 Co4 B3 C1 -113.34(8) . . . . ?
B6 Co4 B3 C1 -64.93(8) . . . . ?
C42 Co4 B3 B8 -92.01(11) . . . . ?
C41 Co4 B3 B8 -125.57(10) . . . . ?
C2 Co4 B3 B8 86.04(10) . . . . ?
C43 Co4 B3 B8 -101.7(2) . . . . ?
C1 Co4 B3 B8 111.05(12) . . . . ?
C44 Co4 B3 B8 175.17(9) . . . . ?
C45 Co4 B3 B8 -165.02(9) . . . . ?
B7 Co4 B3 B8 -34.36(9) . . . . ?
B10 Co4 B3 B8 -2.29(9) . . . . ?
B6 Co4 B3 B8 46.12(10) . . . . ?
C42 Co4 B3 B5 -155.41(9) . . . . ?
C41 Co4 B3 B5 171.03(9) . . . . ?
C2 Co4 B3 B5 22.65(9) . . . . ?
C43 Co4 B3 B5 -165.06(18) . . . . ?
C1 Co4 B3 B5 47.66(9) . . . . ?
C44 Co4 B3 B5 111.77(11) . . . . ?
C45 Co4 B3 B5 131.59(9) . . . . ?
B7 Co4 B3 B5 -97.75(11) . . . . ?
B10 Co4 B3 B5 -65.68(9) . . . . ?
B6 Co4 B3 B5 -17.28(10) . . . . ?
C42 Co4 B3 B7 -57.66(9) . . . . ?
C41 Co4 B3 B7 -91.22(8) . . . . ?
C2 Co4 B3 B7 120.40(8) . . . . ?
C43 Co4 B3 B7 -67.3(2) . . . . ?
C1 Co4 B3 B7 145.41(10) . . . . ?
C44 Co4 B3 B7 -150.48(9) . . . . ?
C45 Co4 B3 B7 -130.66(7) . . . . ?
B10 Co4 B3 B7 32.07(7) . . . . ?
B6 Co4 B3 B7 80.47(8) . . . . ?
C2 C1 B5 B11 38.30(15) . . . . ?
C5 C1 B5 B11 156.35(12) . . . . ?
B3 C1 B5 B11 -87.90(13) . . . . ?
Co4 C1 B5 B11 -32.59(15) . . . . ?
C2 C1 B5 B8 103.72(11) . . . . ?
C5 C1 B5 B8 -138.22(11) . . . . ?
B3 C1 B5 B8 -22.48(10) . . . . ?
Co4 C1 B5 B8 32.83(12) . . . . ?
C2 C1 B5 B3 126.20(11) . . . . ?
C5 C1 B5 B3 -115.74(13) . . . . ?
Co4 C1 B5 B3 55.31(8) . . . . ?
C2 C1 B5 B9 -0.31(10) . . . . ?
C5 C1 B5 B9 117.75(12) . . . . ?
B3 C1 B5 B9 -126.51(10) . . . . ?
Co4 C1 B5 B9 -71.20(9) . . . . ?
C1 B3 B5 B11 119.27(11) . . . . ?
B8 B3 B5 B11 -35.08(10) . . . . ?
B7 B3 B5 B11 5.41(12) . . . . ?
Co4 B3 B5 B11 71.95(11) . . . . ?
C1 B3 B5 B8 154.34(11) . . . . ?
B7 B3 B5 B8 40.48(9) . . . . ?
Co4 B3 B5 B8 107.03(9) . . . . ?
B8 B3 B5 C1 -154.34(11) . . . . ?
B7 B3 B5 C1 -113.86(10) . . . . ?
Co4 B3 B5 C1 -47.31(7) . . . . ?
C1 B3 B5 B9 59.30(11) . . . . ?
B8 B3 B5 B9 -95.05(12) . . . . ?
B7 B3 B5 B9 -54.57(13) . . . . ?
Co4 B3 B5 B9 11.98(13) . . . . ?
C1 C2 B6 B12 55.39(18) . . . . ?
C3 C2 B6 B12 -134.88(13) . . . . ?
B9 C2 B6 B12 -24.86(11) . . . . ?
Co4 C2 B6 B12 102.68(11) . . . . ?
C1 C2 B6 B10 -12.83(19) . . . . ?
C3 C2 B6 B10 156.91(12) . . . . ?
B9 C2 B6 B10 -93.08(12) . . . . ?
Co4 C2 B6 B10 34.46(10) . . . . ?
C1 C2 B6 B9 80.25(14) . . . . ?
C3 C2 B6 B9 -110.01(13) . . . . ?
Co4 C2 B6 B9 127.54(7) . . . . ?
C1 C2 B6 Co4 -47.29(12) . . . . ?
C3 C2 B6 Co4 122.44(13) . . . . ?
B9 C2 B6 Co4 -127.54(7) . . . . ?
C42 Co4 B6 C2 -158.18(8) . . . . ?
C41 Co4 B6 C2 -146.29(19) . . . . ?
C43 Co4 B6 C2 -124.70(8) . . . . ?
C1 Co4 B6 C2 24.98(7) . . . . ?
C44 Co4 B6 C2 -84.80(8) . . . . ?
C45 Co4 B6 C2 -62.34(11) . . . . ?
B7 Co4 B6 C2 114.20(8) . . . . ?
B10 Co4 B6 C2 146.03(10) . . . . ?
B3 Co4 B6 C2 65.05(8) . . . . ?
C42 Co4 B6 B12 90.50(11) . . . . ?
C41 Co4 B6 B12 102.4(2) . . . . ?
C2 Co4 B6 B12 -111.32(12) . . . . ?
C43 Co4 B6 B12 123.98(10) . . . . ?
C1 Co4 B6 B12 -86.34(10) . . . . ?
C44 Co4 B6 B12 163.88(9) . . . . ?
C45 Co4 B6 B12 -173.66(9) . . . . ?
B7 Co4 B6 B12 2.87(10) . . . . ?
B10 Co4 B6 B12 34.71(9) . . . . ?
B3 Co4 B6 B12 -46.27(10) . . . . ?
C42 Co4 B6 B10 55.79(9) . . . . ?
C41 Co4 B6 B10 67.7(2) . . . . ?
C2 Co4 B6 B10 -146.03(10) . . . . ?
C43 Co4 B6 B10 89.27(8) . . . . ?
C1 Co4 B6 B10 -121.05(7) . . . . ?
C44 Co4 B6 B10 129.17(8) . . . . ?
C45 Co4 B6 B10 151.63(9) . . . . ?
B7 Co4 B6 B10 -31.83(7) . . . . ?
B3 Co4 B6 B10 -80.98(7) . . . . ?
C42 Co4 B6 B9 154.11(9) . . . . ?
C41 Co4 B6 B9 166.00(18) . . . . ?
C2 Co4 B6 B9 -47.71(9) . . . . ?
C43 Co4 B6 B9 -172.41(9) . . . . ?
C1 Co4 B6 B9 -22.73(8) . . . . ?
C44 Co4 B6 B9 -132.50(9) . . . . ?
C45 Co4 B6 B9 -110.05(10) . . . . ?
B7 Co4 B6 B9 66.49(9) . . . . ?
B10 Co4 B6 B9 98.32(10) . . . . ?
B3 Co4 B6 B9 17.35(9) . . . . ?
C1 B3 B7 B13 -75.79(14) . . . . ?
B8 B3 B7 B13 32.17(10) . . . . ?
B5 B3 B7 B13 -8.55(12) . . . . ?
Co4 B3 B7 B13 -110.49(9) . . . . ?
C1 B3 B7 B8 -107.96(13) . . . . ?
B5 B3 B7 B8 -40.73(9) . . . . ?
Co4 B3 B7 B8 -142.66(9) . . . . ?
C1 B3 B7 B10 -10.71(16) . . . . ?
B8 B3 B7 B10 97.25(12) . . . . ?
B5 B3 B7 B10 56.52(13) . . . . ?
Co4 B3 B7 B10 -45.42(9) . . . . ?
C1 B3 B7 Co4 34.70(10) . . . . ?
B8 B3 B7 Co4 142.66(9) . . . . ?
B5 B3 B7 Co4 101.94(8) . . . . ?
C42 Co4 B7 B13 -125.15(11) . . . . ?
C41 Co4 B7 B13 -165.77(10) . . . . ?
C2 Co4 B7 B13 39.55(11) . . . . ?
C43 Co4 B7 B13 -98.66(11) . . . . ?
C1 Co4 B7 B13 77.83(10) . . . . ?
C44 Co4 B7 B13 -129.48(15) . . . . ?
C45 Co4 B7 B13 175.49(9) . . . . ?
B10 Co4 B7 B13 -33.79(9) . . . . ?
B3 Co4 B7 B13 101.20(12) . . . . ?
B6 Co4 B7 B13 -1.65(10) . . . . ?
C42 Co4 B7 B8 167.69(10) . . . . ?
C41 Co4 B7 B8 127.08(10) . . . . ?
C2 Co4 B7 B8 -27.60(11) . . . . ?
C43 Co4 B7 B8 -165.81(9) . . . . ?
C1 Co4 B7 B8 10.67(10) . . . . ?
C44 Co4 B7 B8 163.37(13) . . . . ?
C45 Co4 B7 B8 108.33(10) . . . . ?
B10 Co4 B7 B8 -100.95(11) . . . . ?
B3 Co4 B7 B8 34.05(9) . . . . ?
B6 Co4 B7 B8 -68.81(10) . . . . ?
C42 Co4 B7 B10 -91.36(8) . . . . ?
C41 Co4 B7 B10 -131.97(8) . . . . ?
C2 Co4 B7 B10 73.35(8) . . . . ?
C43 Co4 B7 B10 -64.87(9) . . . . ?
C1 Co4 B7 B10 111.62(7) . . . . ?
C44 Co4 B7 B10 -95.68(16) . . . . ?
C45 Co4 B7 B10 -150.72(8) . . . . ?
B3 Co4 B7 B10 134.99(10) . . . . ?
B6 Co4 B7 B10 32.14(7) . . . . ?
C42 Co4 B7 B3 133.64(8) . . . . ?
C41 Co4 B7 B3 93.03(8) . . . . ?
C2 Co4 B7 B3 -61.65(8) . . . . ?
C43 Co4 B7 B3 160.14(8) . . . . ?
C1 Co4 B7 B3 -23.38(7) . . . . ?
C44 Co4 B7 B3 129.32(15) . . . . ?
C45 Co4 B7 B3 74.29(9) . . . . ?
B10 Co4 B7 B3 -134.99(10) . . . . ?
B6 Co4 B7 B3 -102.85(7) . . . . ?
C1 B3 B8 B7 106.68(12) . . . . ?
B5 B3 B8 B7 132.76(10) . . . . ?
Co4 B3 B8 B7 36.22(8) . . . . ?
C1 B3 B8 B5 -26.08(11) . . . . ?
B7 B3 B8 B5 -132.76(10) . . . . ?
Co4 B3 B8 B5 -96.54(9) . . . . ?
C1 B3 B8 B13 73.79(15) . . . . ?
B5 B3 B8 B13 99.87(12) . . . . ?
B7 B3 B8 B13 -32.89(10) . . . . ?
Co4 B3 B8 B13 3.33(14) . . . . ?
C1 B3 B8 B11 8.69(16) . . . . ?
B5 B3 B8 B11 34.77(10) . . . . ?
B7 B3 B8 B11 -97.99(11) . . . . ?
Co4 B3 B8 B11 -61.77(12) . . . . ?
B13 B7 B8 B3 -144.78(10) . . . . ?
B10 B7 B8 B3 -108.31(11) . . . . ?
Co4 B7 B8 B3 -37.17(9) . . . . ?
B13 B7 B8 B5 -101.25(11) . . . . ?
B10 B7 B8 B5 -64.77(14) . . . . ?
B3 B7 B8 B5 43.54(10) . . . . ?
Co4 B7 B8 B5 6.37(13) . . . . ?
B10 B7 B8 B13 36.47(10) . . . . ?
B3 B7 B8 B13 144.78(10) . . . . ?
Co4 B7 B8 B13 107.62(10) . . . . ?
B13 B7 B8 B11 -39.31(10) . . . . ?
B10 B7 B8 B11 -2.84(14) . . . . ?
B3 B7 B8 B11 105.47(11) . . . . ?
Co4 B7 B8 B11 68.31(12) . . . . ?
B11 B5 B8 B3 141.43(10) . . . . ?
C1 B5 B8 B3 20.88(9) . . . . ?
B9 B5 B8 B3 106.79(10) . . . . ?
B11 B5 B8 B7 97.59(11) . . . . ?
C1 B5 B8 B7 -22.96(13) . . . . ?
B3 B5 B8 B7 -43.84(10) . . . . ?
B9 B5 B8 B7 62.95(13) . . . . ?
B11 B5 B8 B13 34.10(10) . . . . ?
C1 B5 B8 B13 -86.45(12) . . . . ?
B3 B5 B8 B13 -107.33(11) . . . . ?
B9 B5 B8 B13 -0.54(13) . . . . ?
C1 B5 B8 B11 -120.55(11) . . . . ?
B3 B5 B8 B11 -141.43(10) . . . . ?
B9 B5 B8 B11 -34.64(9) . . . . ?
C1 C2 B9 B11 -39.40(15) . . . . ?
C3 C2 B9 B11 -156.90(12) . . . . ?
B6 C2 B9 B11 87.62(14) . . . . ?
Co4 C2 B9 B11 31.59(15) . . . . ?
C1 C2 B9 B12 -104.81(11) . . . . ?
C3 C2 B9 B12 137.69(11) . . . . ?
B6 C2 B9 B12 22.21(9) . . . . ?
Co4 C2 B9 B12 -33.82(11) . . . . ?
C1 C2 B9 B6 -127.02(11) . . . . ?
C3 C2 B9 B6 115.48(12) . . . . ?
Co4 C2 B9 B6 -56.03(8) . . . . ?
C1 C2 B9 B5 -0.30(10) . . . . ?
C3 C2 B9 B5 -117.80(11) . . . . ?
B6 C2 B9 B5 126.72(10) . . . . ?
Co4 C2 B9 B5 70.69(9) . . . . ?
C2 B6 B9 B11 -119.57(11) . . . . ?
B12 B6 B9 B11 35.15(10) . . . . ?
B10 B6 B9 B11 -5.80(13) . . . . ?
Co4 B6 B9 B11 -72.50(11) . . . . ?
C2 B6 B9 B12 -154.72(10) . . . . ?
B10 B6 B9 B12 -40.95(9) . . . . ?
Co4 B6 B9 B12 -107.65(9) . . . . ?
B12 B6 B9 C2 154.72(10) . . . . ?
B10 B6 B9 C2 113.77(11) . . . . ?
Co4 B6 B9 C2 47.08(7) . . . . ?
C2 B6 B9 B5 -59.27(11) . . . . ?
B12 B6 B9 B5 95.45(11) . . . . ?
B10 B6 B9 B5 54.50(13) . . . . ?
Co4 B6 B9 B5 -12.20(12) . . . . ?
B8 B5 B9 B11 36.81(10) . . . . ?
C1 B5 B9 B11 141.48(11) . . . . ?
B3 B5 B9 B11 98.12(12) . . . . ?
B11 B5 B9 B12 -36.32(10) . . . . ?
B8 B5 B9 B12 0.49(13) . . . . ?
C1 B5 B9 B12 105.17(10) . . . . ?
B3 B5 B9 B12 61.80(14) . . . . ?
B11 B5 B9 C2 -141.24(11) . . . . ?
B8 B5 B9 C2 -104.43(10) . . . . ?
C1 B5 B9 C2 0.24(8) . . . . ?
B3 B5 B9 C2 -43.12(11) . . . . ?
B11 B5 B9 B6 -97.89(12) . . . . ?
B8 B5 B9 B6 -61.09(13) . . . . ?
C1 B5 B9 B6 43.59(11) . . . . ?
B3 B5 B9 B6 0.22(15) . . . . ?
B8 B7 B10 B13 -36.69(10) . . . . ?
B3 B7 B10 B13 -99.20(12) . . . . ?
Co4 B7 B10 B13 -144.68(9) . . . . ?
B13 B7 B10 B12 35.75(11) . . . . ?
B8 B7 B10 B12 -0.94(15) . . . . ?
B3 B7 B10 B12 -63.45(14) . . . . ?
Co4 B7 B10 B12 -108.93(10) . . . . ?
B13 B7 B10 B6 99.05(12) . . . . ?
B8 B7 B10 B6 62.36(14) . . . . ?
B3 B7 B10 B6 -0.15(16) . . . . ?
Co4 B7 B10 B6 -45.63(9) . . . . ?
B13 B7 B10 Co4 144.68(9) . . . . ?
B8 B7 B10 Co4 107.99(10) . . . . ?
B3 B7 B10 Co4 45.48(9) . . . . ?
C2 B6 B10 B13 76.20(14) . . . . ?
B12 B6 B10 B13 -32.39(10) . . . . ?
B9 B6 B10 B13 8.81(14) . . . . ?
Co4 B6 B10 B13 110.12(10) . . . . ?
C2 B6 B10 B12 108.59(13) . . . . ?
B9 B6 B10 B12 41.20(10) . . . . ?
Co4 B6 B10 B12 142.51(9) . . . . ?
C2 B6 B10 B7 11.17(16) . . . . ?
B12 B6 B10 B7 -97.42(12) . . . . ?
B9 B6 B10 B7 -56.22(14) . . . . ?
Co4 B6 B10 B7 45.09(9) . . . . ?
C2 B6 B10 Co4 -33.92(10) . . . . ?
B12 B6 B10 Co4 -142.51(9) . . . . ?
B9 B6 B10 Co4 -101.31(9) . . . . ?
C42 Co4 B10 B13 121.85(10) . . . . ?
C41 Co4 B10 B13 96.04(11) . . . . ?
C2 Co4 B10 B13 -78.88(10) . . . . ?
C43 Co4 B10 B13 162.58(10) . . . . ?
C1 Co4 B10 B13 -40.94(10) . . . . ?
C44 Co4 B10 B13 -177.19(9) . . . . ?
C45 Co4 B10 B13 130.95(14) . . . . ?
B7 Co4 B10 B13 33.59(9) . . . . ?
B3 Co4 B10 B13 0.76(10) . . . . ?
B6 Co4 B10 B13 -101.79(11) . . . . ?
C42 Co4 B10 B12 -171.10(10) . . . . ?
C41 Co4 B10 B12 163.10(9) . . . . ?
C2 Co4 B10 B12 -11.83(9) . . . . ?
C43 Co4 B10 B12 -130.37(10) . . . . ?
C1 Co4 B10 B12 26.11(10) . . . . ?
C44 Co4 B10 B12 -110.14(10) . . . . ?
C45 Co4 B10 B12 -162.00(13) . . . . ?
B7 Co4 B10 B12 100.65(11) . . . . ?
B3 Co4 B10 B12 67.81(9) . . . . ?
B6 Co4 B10 B12 -34.73(9) . . . . ?
C42 Co4 B10 B7 88.25(8) . . . . ?
C41 Co4 B10 B7 62.45(9) . . . . ?
C2 Co4 B10 B7 -112.47(7) . . . . ?
C43 Co4 B10 B7 128.99(8) . . . . ?
C1 Co4 B10 B7 -74.53(8) . . . . ?
C44 Co4 B10 B7 149.22(8) . . . . ?
C45 Co4 B10 B7 97.35(15) . . . . ?
B3 Co4 B10 B7 -32.84(7) . . . . ?
B6 Co4 B10 B7 -135.38(10) . . . . ?
C42 Co4 B10 B6 -136.37(8) . . . . ?
C41 Co4 B10 B6 -162.17(7) . . . . ?
C2 Co4 B10 B6 22.91(7) . . . . ?
C43 Co4 B10 B6 -95.63(8) . . . . ?
C1 Co4 B10 B6 60.84(7) . . . . ?
C44 Co4 B10 B6 -75.41(9) . . . . ?
C45 Co4 B10 B6 -127.27(14) . . . . ?
B7 Co4 B10 B6 135.38(10) . . . . ?
B3 Co4 B10 B6 102.54(7) . . . . ?
B12 B9 B11 B5 139.27(11) . . . . ?
C2 B9 B11 B5 48.71(13) . . . . ?
B6 B9 B11 B5 105.19(11) . . . . ?
B12 B9 B11 B13 34.93(11) . . . . ?
C2 B9 B11 B13 -55.62(16) . . . . ?
B6 B9 B11 B13 0.85(14) . . . . ?
B5 B9 B11 B13 -104.33(12) . . . . ?
C2 B9 B11 B12 -90.55(13) . . . . ?
B6 B9 B11 B12 -34.08(10) . . . . ?
B5 B9 B11 B12 -139.27(11) . . . . ?
B12 B9 B11 B8 100.08(13) . . . . ?
C2 B9 B11 B8 9.52(18) . . . . ?
B6 B9 B11 B8 66.00(14) . . . . ?
B5 B9 B11 B8 -39.19(10) . . . . ?
B8 B5 B11 B9 -138.64(11) . . . . ?
C1 B5 B11 B9 -48.21(12) . . . . ?
B3 B5 B11 B9 -104.72(11) . . . . ?
B8 B5 B11 B13 -34.41(10) . . . . ?
C1 B5 B11 B13 56.03(15) . . . . ?
B3 B5 B11 B13 -0.49(13) . . . . ?
B9 B5 B11 B13 104.23(12) . . . . ?
B8 B5 B11 B12 -99.51(12) . . . . ?
C1 B5 B11 B12 -9.08(17) . . . . ?
B3 B5 B11 B12 -65.59(13) . . . . ?
B9 B5 B11 B12 39.13(10) . . . . ?
C1 B5 B11 B8 90.44(13) . . . . ?
B3 B5 B11 B8 33.92(9) . . . . ?
B9 B5 B11 B8 138.64(11) . . . . ?
B3 B8 B11 B9 6.11(16) . . . . ?
B7 B8 B11 B9 -60.61(15) . . . . ?
B5 B8 B11 B9 42.33(11) . . . . ?
B13 B8 B11 B9 -99.83(13) . . . . ?
B3 B8 B11 B5 -36.22(10) . . . . ?
B7 B8 B11 B5 -102.94(11) . . . . ?
B13 B8 B11 B5 -142.16(11) . . . . ?
B3 B8 B11 B13 105.94(12) . . . . ?
B7 B8 B11 B13 39.22(10) . . . . ?
B5 B8 B11 B13 142.16(11) . . . . ?
B3 B8 B11 B12 72.35(14) . . . . ?
B7 B8 B11 B12 5.63(15) . . . . ?
B5 B8 B11 B12 108.57(12) . . . . ?
B13 B8 B11 B12 -33.60(11) . . . . ?
C2 B6 B12 B13 -73.59(15) . . . . ?
B10 B6 B12 B13 33.04(11) . . . . ?
B9 B6 B12 B13 -99.41(12) . . . . ?
Co4 B6 B12 B13 -3.48(14) . . . . ?
C2 B6 B12 B10 -106.63(12) . . . . ?
B9 B6 B12 B10 -132.45(10) . . . . ?
Co4 B6 B12 B10 -36.51(9) . . . . ?
C2 B6 B12 B11 -8.75(16) . . . . ?
B10 B6 B12 B11 97.88(11) . . . . ?
B9 B6 B12 B11 -34.56(10) . . . . ?
Co4 B6 B12 B11 61.37(12) . . . . ?
C2 B6 B12 B9 25.82(11) . . . . ?
B10 B6 B12 B9 132.45(10) . . . . ?
Co4 B6 B12 B9 95.93(9) . . . . ?
B13 B10 B12 B6 144.47(11) . . . . ?
B7 B10 B12 B6 108.88(11) . . . . ?
Co4 B10 B12 B6 37.89(9) . . . . ?
B7 B10 B12 B13 -35.58(11) . . . . ?
B6 B10 B12 B13 -144.47(11) . . . . ?
Co4 B10 B12 B13 -106.58(10) . . . . ?
B13 B10 B12 B11 39.90(10) . . . . ?
B7 B10 B12 B11 4.31(14) . . . . ?
B6 B10 B12 B11 -104.57(11) . . . . ?
Co4 B10 B12 B11 -66.68(12) . . . . ?
B13 B10 B12 B9 101.22(11) . . . . ?
B7 B10 B12 B9 65.64(13) . . . . ?
B6 B10 B12 B9 -43.25(9) . . . . ?
Co4 B10 B12 B9 -5.36(13) . . . . ?
B9 B11 B12 B6 36.02(10) . . . . ?
B5 B11 B12 B6 -5.98(15) . . . . ?
B13 B11 B12 B6 -105.44(12) . . . . ?
B8 B11 B12 B6 -71.78(14) . . . . ?
B9 B11 B12 B13 141.47(11) . . . . ?
B5 B11 B12 B13 99.46(13) . . . . ?
B8 B11 B12 B13 33.67(11) . . . . ?
B9 B11 B12 B10 101.62(12) . . . . ?
B5 B11 B12 B10 59.62(14) . . . . ?
B13 B11 B12 B10 -39.85(10) . . . . ?
B8 B11 B12 B10 -6.18(14) . . . . ?
B5 B11 B12 B9 -42.00(11) . . . . ?
B13 B11 B12 B9 -141.47(11) . . . . ?
B8 B11 B12 B9 -107.80(12) . . . . ?
B11 B9 B12 B6 -141.26(11) . . . . ?
C2 B9 B12 B6 -20.62(9) . . . . ?
B5 B9 B12 B6 -106.90(11) . . . . ?
B11 B9 B12 B13 -34.62(10) . . . . ?
C2 B9 B12 B13 86.02(12) . . . . ?
B6 B9 B12 B13 106.64(12) . . . . ?
B5 B9 B12 B13 -0.25(14) . . . . ?
B11 B9 B12 B10 -97.95(11) . . . . ?
C2 B9 B12 B10 22.69(12) . . . . ?
B6 B9 B12 B10 43.31(9) . . . . ?
B5 B9 B12 B10 -63.59(12) . . . . ?
C2 B9 B12 B11 120.64(11) . . . . ?
B6 B9 B12 B11 141.26(11) . . . . ?
B5 B9 B12 B11 34.37(9) . . . . ?
B8 B7 B13 B10 139.39(11) . . . . ?
B3 B7 B13 B10 108.15(11) . . . . ?
Co4 B7 B13 B10 35.95(9) . . . . ?
B8 B7 B13 B12 103.49(12) . . . . ?
B10 B7 B13 B12 -35.90(10) . . . . ?
B3 B7 B13 B12 72.24(13) . . . . ?
Co4 B7 B13 B12 0.04(14) . . . . ?
B8 B7 B13 B11 39.68(10) . . . . ?
B10 B7 B13 B11 -99.72(11) . . . . ?
B3 B7 B13 B11 8.43(13) . . . . ?
Co4 B7 B13 B11 -63.77(12) . . . . ?
B10 B7 B13 B8 -139.39(11) . . . . ?
B3 B7 B13 B8 -31.25(9) . . . . ?
Co4 B7 B13 B8 -103.45(10) . . . . ?
B12 B10 B13 B7 -140.39(11) . . . . ?
B6 B10 B13 B7 -108.62(12) . . . . ?
Co4 B10 B13 B7 -35.67(9) . . . . ?
B7 B10 B13 B12 140.39(11) . . . . ?
B6 B10 B13 B12 31.77(10) . . . . ?
Co4 B10 B13 B12 104.72(10) . . . . ?
B12 B10 B13 B11 -40.22(10) . . . . ?
B7 B10 B13 B11 100.17(12) . . . . ?
B6 B10 B13 B11 -8.45(14) . . . . ?
Co4 B10 B13 B11 64.50(12) . . . . ?
B12 B10 B13 B8 -103.81(12) . . . . ?
B7 B10 B13 B8 36.59(10) . . . . ?
B6 B10 B13 B8 -72.03(13) . . . . ?
Co4 B10 B13 B8 0.91(14) . . . . ?
B6 B12 B13 B7 2.18(16) . . . . ?
B10 B12 B13 B7 36.07(11) . . . . ?
B11 B12 B13 B7 -98.48(12) . . . . ?
B9 B12 B13 B7 -64.47(14) . . . . ?
B6 B12 B13 B10 -33.89(11) . . . . ?
B11 B12 B13 B10 -134.54(12) . . . . ?
B9 B12 B13 B10 -100.53(12) . . . . ?
B6 B12 B13 B11 100.66(12) . . . . ?
B10 B12 B13 B11 134.54(12) . . . . ?
B9 B12 B13 B11 34.01(10) . . . . ?
B6 B12 B13 B8 66.57(14) . . . . ?
B10 B12 B13 B8 100.46(12) . . . . ?
B11 B12 B13 B8 -34.08(11) . . . . ?
B9 B12 B13 B8 -0.08(15) . . . . ?
B9 B11 B13 B7 68.02(13) . . . . ?
B5 B11 B13 B7 -4.92(13) . . . . ?
B12 B11 B13 B7 103.43(11) . . . . ?
B8 B11 B13 B7 -39.53(10) . . . . ?
B9 B11 B13 B10 4.66(15) . . . . ?
B5 B11 B13 B10 -68.28(13) . . . . ?
B12 B11 B13 B10 40.08(10) . . . . ?
B8 B11 B13 B10 -102.88(12) . . . . ?
B9 B11 B13 B12 -35.41(11) . . . . ?
B5 B11 B13 B12 -108.36(12) . . . . ?
B8 B11 B13 B12 -142.96(11) . . . . ?
B9 B11 B13 B8 107.55(12) . . . . ?
B5 B11 B13 B8 34.60(10) . . . . ?
B12 B11 B13 B8 142.96(11) . . . . ?
B3 B8 B13 B7 34.12(10) . . . . ?
B5 B8 B13 B7 101.54(11) . . . . ?
B11 B8 B13 B7 135.24(11) . . . . ?
B3 B8 B13 B10 -2.67(15) . . . . ?
B7 B8 B13 B10 -36.79(10) . . . . ?
B5 B8 B13 B10 64.75(13) . . . . ?
B11 B8 B13 B10 98.44(11) . . . . ?
B3 B8 B13 B12 -67.01(14) . . . . ?
B7 B8 B13 B12 -101.13(12) . . . . ?
B5 B8 B13 B12 0.41(15) . . . . ?
B11 B8 B13 B12 34.11(11) . . . . ?
B3 B8 B13 B11 -101.12(12) . . . . ?
B7 B8 B13 B11 -135.24(11) . . . . ?
B5 B8 B13 B11 -33.70(10) . . . . ?
C1 C2 C3 C4 14.57(14) . . . . ?
B6 C2 C3 C4 -156.73(12) . . . . ?
B9 C2 C3 C4 126.16(12) . . . . ?
Co4 C2 C3 C4 -63.46(14) . . . . ?
C2 C3 C4 C5 -23.07(14) . . . . ?
C2 C1 C5 C4 -14.59(15) . . . . ?
B3 C1 C5 C4 155.96(12) . . . . ?
B5 C1 C5 C4 -126.71(12) . . . . ?
Co4 C1 C5 C4 63.45(14) . . . . ?
C3 C4 C5 C1 22.97(14) . . . . ?
C42 Co4 C41 C45 118.84(13) . . . . ?
C2 Co4 C41 C45 -29.18(15) . . . . ?
C43 Co4 C41 C45 80.47(10) . . . . ?
C1 Co4 C41 C45 -66.78(10) . . . . ?
C44 Co4 C41 C45 37.10(9) . . . . ?
B7 Co4 C41 C45 -157.65(9) . . . . ?
B10 Co4 C41 C45 160.49(8) . . . . ?
B3 Co4 C41 C45 -107.43(9) . . . . ?
B6 Co4 C41 C45 103.6(2) . . . . ?
C2 Co4 C41 C42 -148.02(11) . . . . ?
C43 Co4 C41 C42 -38.37(10) . . . . ?
C1 Co4 C41 C42 174.37(9) . . . . ?
C44 Co4 C41 C42 -81.75(10) . . . . ?
C45 Co4 C41 C42 -118.84(13) . . . . ?
B7 Co4 C41 C42 83.51(10) . . . . ?
B10 Co4 C41 C42 41.65(11) . . . . ?
B3 Co4 C41 C42 133.72(10) . . . . ?
B6 Co4 C41 C42 -15.2(2) . . . . ?
C45 C41 C42 C43 -0.41(17) . . . . ?
Co4 C41 C42 C43 60.60(11) . . . . ?
C45 C41 C42 Co4 -61.01(10) . . . . ?
C41 Co4 C42 C43 -118.14(14) . . . . ?
C2 Co4 C42 C43 10.0(2) . . . . ?
C1 Co4 C42 C43 -131.08(15) . . . . ?
C44 Co4 C42 C43 -37.60(10) . . . . ?
C45 Co4 C42 C43 -80.70(10) . . . . ?
B7 Co4 C42 C43 144.26(10) . . . . ?
B10 Co4 C42 C43 95.63(10) . . . . ?
B3 Co4 C42 C43 -175.36(9) . . . . ?
B6 Co4 C42 C43 56.86(12) . . . . ?
C2 Co4 C42 C41 128.18(16) . . . . ?
C43 Co4 C42 C41 118.14(14) . . . . ?
C1 Co4 C42 C41 -12.9(2) . . . . ?
C44 Co4 C42 C41 80.55(10) . . . . ?
C45 Co4 C42 C41 37.44(9) . . . . ?
B7 Co4 C42 C41 -97.60(9) . . . . ?
B10 Co4 C42 C41 -146.23(9) . . . . ?
B3 Co4 C42 C41 -57.22(11) . . . . ?
B6 Co4 C42 C41 175.01(8) . . . . ?
C41 C42 C43 C44 0.35(17) . . . . ?
Co4 C42 C43 C44 60.85(10) . . . . ?
C41 C42 C43 Co4 -60.50(10) . . . . ?
C42 Co4 C43 C44 -118.59(14) . . . . ?
C41 Co4 C43 C44 -80.16(10) . . . . ?
C2 Co4 C43 C44 65.45(11) . . . . ?
C1 Co4 C43 C44 25.43(16) . . . . ?
C45 Co4 C43 C44 -36.81(9) . . . . ?
B7 Co4 C43 C44 -161.57(9) . . . . ?
B10 Co4 C43 C44 155.50(9) . . . . ?
B3 Co4 C43 C44 -105.9(2) . . . . ?
B6 Co4 C43 C44 106.14(10) . . . . ?
C41 Co4 C43 C42 38.43(10) . . . . ?
C2 Co4 C43 C42 -175.96(9) . . . . ?
C1 Co4 C43 C42 144.02(12) . . . . ?
C44 Co4 C43 C42 118.59(14) . . . . ?
C45 Co4 C43 C42 81.78(10) . . . . ?
B7 Co4 C43 C42 -42.99(12) . . . . ?
B10 Co4 C43 C42 -85.92(10) . . . . ?
B3 Co4 C43 C42 12.7(3) . . . . ?
B6 Co4 C43 C42 -135.28(10) . . . . ?
C42 C43 C44 C45 -0.16(17) . . . . ?
Co4 C43 C44 C45 59.19(10) . . . . ?
C42 C43 C44 Co4 -59.34(10) . . . . ?
C42 Co4 C44 C43 38.34(10) . . . . ?
C41 Co4 C44 C43 82.78(10) . . . . ?
C2 Co4 C44 C43 -126.32(9) . . . . ?
C1 Co4 C44 C43 -166.56(9) . . . . ?
C45 Co4 C44 C43 120.10(13) . . . . ?
B7 Co4 C44 C43 43.01(19) . . . . ?
B10 Co4 C44 C43 -32.43(12) . . . . ?
B3 Co4 C44 C43 150.87(10) . . . . ?
B6 Co4 C44 C43 -81.94(10) . . . . ?
C42 Co4 C44 C45 -81.76(10) . . . . ?
C41 Co4 C44 C45 -37.32(9) . . . . ?
C2 Co4 C44 C45 113.58(9) . . . . ?
C43 Co4 C44 C45 -120.10(13) . . . . ?
C1 Co4 C44 C45 73.34(9) . . . . ?
B7 Co4 C44 C45 -77.09(18) . . . . ?
B10 Co4 C44 C45 -152.53(9) . . . . ?
B3 Co4 C44 C45 30.77(13) . . . . ?
B6 Co4 C44 C45 157.96(9) . . . . ?
C42 C41 C45 C44 0.32(16) . . . . ?
Co4 C41 C45 C44 -59.07(10) . . . . ?
C42 C41 C45 Co4 59.39(10) . . . . ?
C43 C44 C45 C41 -0.10(16) . . . . ?
Co4 C44 C45 C41 58.14(10) . . . . ?
C43 C44 C45 Co4 -58.24(10) . . . . ?
C42 Co4 C45 C41 -38.24(9) . . . . ?
C2 Co4 C45 C41 164.06(8) . . . . ?
C43 Co4 C45 C41 -82.55(10) . . . . ?
C1 Co4 C45 C41 124.06(9) . . . . ?
C44 Co4 C45 C41 -119.57(13) . . . . ?
B7 Co4 C45 C41 29.88(12) . . . . ?
B10 Co4 C45 C41 -48.06(18) . . . . ?
B3 Co4 C45 C41 79.69(10) . . . . ?
B6 Co4 C45 C41 -154.67(9) . . . . ?
C42 Co4 C45 C44 81.33(10) . . . . ?
C41 Co4 C45 C44 119.57(13) . . . . ?
C2 Co4 C45 C44 -76.37(10) . . . . ?
C43 Co4 C45 C44 37.03(9) . . . . ?
C1 Co4 C45 C44 -116.36(9) . . . . ?
B7 Co4 C45 C44 149.45(9) . . . . ?
B10 Co4 C45 C44 71.51(17) . . . . ?
B3 Co4 C45 C44 -160.73(9) . . . . ?
B6 Co4 C45 C44 -35.10(13) . . . . ?
